data_2015906
loop_
_publ_author_name
'Parvez, Masood'
'Edwards, Oliver E.'
'Paryzek, Zdzis\/law'

_publ_section_title
;
 The \a- and \b-epoxides of 3\b-acetoxy-5\a-lanost-9(11)-en-7-one
;
_journal_coeditor_code GG3071
_journal_issue 4
_journal_name_full 'Acta Crystallographica Section C'
_journal_page_first o249
_journal_page_last o251
_journal_paper_doi 10.1107/S0108270107009754
_journal_volume 63
_journal_year 2007
_chemical_formula_iupac 'C32 H52 O4'
_chemical_formula_moiety 'C32 H52 O4'
_chemical_formula_sum 'C32 H52 O4'
_chemical_formula_weight 500.74
_chemical_melting_point 489(2)
_chemical_name_common \b-epoxide
_chemical_name_systematic
;
3\b-acetoxy-9\b,11-epoxy-5\a-lanost-9(11)-en-7-one
;
_space_group_IT_number 4
_symmetry_cell_setting monoclinic
_symmetry_space_group_name_Hall 'P 2yb'
_symmetry_space_group_name_H-M 'P 1 21 1'
_atom_sites_solution_hydrogens geom
_atom_sites_solution_primary direct
_atom_sites_solution_secondary difmap
_cell_angle_alpha 90.00
_cell_angle_beta 92.14(7)
_cell_angle_gamma 90.00
_cell_formula_units_Z 2
_cell_length_a 13.356(6)
_cell_length_b 6.233(13)
_cell_length_c 18.104(16)
_cell_measurement_reflns_used 2892
_cell_measurement_temperature 173(2)
_cell_measurement_theta_max 25.0
_cell_measurement_theta_min 3.3
_cell_volume 1506(3)
_computing_cell_refinement 'DENZO (Otwinowski & Minor, 1997)'
_computing_data_collection 'COLLECT (Hooft, 1998)'
_computing_data_reduction 'SCALEPACK (Otwinowski & Minor, 1997)'
_computing_molecular_graphics 'ORTEPII (Johnson, 1976)'
_computing_publication_material 'SHELXL97 (Sheldrick, 1997)'
_computing_structure_refinement 'SHELXL97 (Sheldrick, 1997)'
_computing_structure_solution 'SAPI91 (Fan, 1991)'
_diffrn_ambient_temperature 173(2)
_diffrn_measured_fraction_theta_full 0.987
_diffrn_measured_fraction_theta_max 0.987
_diffrn_measurement_device_type 'Nonius KappaCCD'
_diffrn_measurement_method '\w and \f '
_diffrn_radiation_monochromator graphite
_diffrn_radiation_source 'fine-focus sealed tube'
_diffrn_radiation_type MoK\a
_diffrn_radiation_wavelength 0.71073
_diffrn_reflns_av_R_equivalents 0.000
_diffrn_reflns_av_sigmaI/netI 0.058
_diffrn_reflns_limit_h_max 15
_diffrn_reflns_limit_h_min -15
_diffrn_reflns_limit_k_max 7
_diffrn_reflns_limit_k_min 0
_diffrn_reflns_limit_l_max 21
_diffrn_reflns_limit_l_min 0
_diffrn_reflns_number 2892
_diffrn_reflns_theta_full 25.0
_diffrn_reflns_theta_max 25.0
_diffrn_reflns_theta_min 3.3
_diffrn_standards_number 0
_exptl_absorpt_coefficient_mu 0.070
_exptl_absorpt_correction_T_max 0.998
_exptl_absorpt_correction_T_min 0.982
_exptl_absorpt_correction_type multi-scan
_exptl_absorpt_process_details '(SORTAV; Blessing, 1997)'
_exptl_crystal_colour colorless
_exptl_crystal_density_diffrn 1.104
_exptl_crystal_density_method 'not measured'
_exptl_crystal_description plate
_exptl_crystal_F_000 552
_exptl_crystal_size_max 0.26
_exptl_crystal_size_mid 0.08
_exptl_crystal_size_min 0.03
_refine_diff_density_max 0.35
_refine_diff_density_min -0.20
_refine_ls_extinction_coef 0.047(11)
_refine_ls_extinction_expression Fc^*^=kFc[1+0.001xFc^2^\l^3^/sin(2\q)]^-1/4^
_refine_ls_extinction_method SHELXL97
_refine_ls_goodness_of_fit_ref 1.098
_refine_ls_hydrogen_treatment mixed
_refine_ls_matrix_type full
_refine_ls_number_parameters 419
_refine_ls_number_reflns 2892
_refine_ls_number_restraints 115
_refine_ls_restrained_S_all 1.137
_refine_ls_R_factor_all 0.087
_refine_ls_R_factor_gt 0.056
_refine_ls_shift/su_max 0.05
_refine_ls_shift/su_mean 0.001
_refine_ls_structure_factor_coef Fsqd
_refine_ls_weighting_details 'calc w=1/[\s^2^(Fo^2^)+(0.0826P)^2^+0.2139P] where P=(Fo^2^+2Fc^2^)/3'
_refine_ls_weighting_scheme calc
_refine_ls_wR_factor_gt 0.135
_refine_ls_wR_factor_ref 0.154
_reflns_number_gt 2108
_reflns_number_total 2892
_reflns_threshold_expression I>2\s(I)
_cod_data_source_file gg3071.cif
_cod_data_source_block II
_cod_original_sg_symbol_H-M 'P 21'
_cod_database_code 2015906
_cod_database_fobs_code 2015906

loop_
_symmetry_equiv_pos_as_xyz
'x, y, z'
'-x, y+1/2, -z'

loop_
_atom_site_type_symbol
_atom_site_label
_atom_site_fract_x
_atom_site_fract_y
_atom_site_fract_z
_atom_site_U_iso_or_equiv
_atom_site_adp_type
_atom_site_calc_flag
_atom_site_refinement_flags
_atom_site_occupancy
_atom_site_disorder_assembly
_atom_site_disorder_group
O O1 0.6620(2) 0.8609(6) -0.28097(16) 0.0597(9) Uani d . 1 . .
O O2 0.5689(3) 1.1604(7) -0.2711(2) 0.0816(12) Uani d . 1 . .
O O3 0.9434(2) 0.4370(5) 0.04190(19) 0.0634(9) Uani d . 1 . .
O O4 0.5989(2) 0.5614(5) 0.06375(17) 0.0546(8) Uani d . 1 . .
C C1 0.5835(3) 0.7219(7) -0.0906(2) 0.0454(10) Uani d . 1 . .
H H1A 0.5231 0.6488 -0.0729 0.058(13) Uiso calc R 1 . .
H H1B 0.5822 0.8718 -0.0727 0.034(10) Uiso calc R 1 . .
C C2 0.5789(3) 0.7230(8) -0.1741(2) 0.0510(11) Uani d . 1 . .
H H2A 0.5165 0.7940 -0.1925 0.045(11) Uiso calc R 1 . .
H H2B 0.5791 0.5741 -0.1931 0.042(10) Uiso calc R 1 . .
C C3 0.6691(3) 0.8433(8) -0.2006(2) 0.0502(11) Uani d . 1 . .
H H3 0.6685 0.9911 -0.1792 0.064(14) Uiso calc R 1 . .
C C4 0.7691(3) 0.7356(7) -0.1773(2) 0.0478(10) Uani d . 1 . .
C C5 0.7715(3) 0.7101(7) -0.0917(2) 0.0435(10) Uani d . 1 . .
H H5 0.7757 0.8596 -0.0717 0.031(9) Uiso calc R 1 . .
C C6 0.8675(3) 0.5989(7) -0.0629(2) 0.0485(11) Uani d . 1 . .
H H6A 0.8778 0.4694 -0.0933 0.048(11) Uiso calc R 1 . .
H H6B 0.9246 0.6966 -0.0708 0.047(11) Uiso calc R 1 . .
C C7 0.8711(3) 0.5332(7) 0.0165(2) 0.0464(10) Uani d . 1 . .
C C8 0.7853(3) 0.5811(7) 0.0670(2) 0.0449(10) Uani d . 1 . .
H H8 0.7723 0.4465 0.0950 0.042(11) Uiso calc R 1 . .
C C9 0.6856(3) 0.6441(6) 0.0268(2) 0.0421(10) Uani d . 1 . .
C C10 0.6771(3) 0.6095(7) -0.0571(2) 0.0444(10) Uani d . 1 . .
C C11 0.6174(3) 0.7911(7) 0.0662(3) 0.0489(11) Uani d . 1 . .
H H11 0.5717 0.8785 0.0332 0.049(12) Uiso calc R 1 . .
C C12 0.6409(3) 0.8880(8) 0.1403(2) 0.0497(11) Uani d . 1 . .
H H12A 0.5817 0.8717 0.1711 0.051(12) Uiso calc R 1 . .
H H12B 0.6528 1.0435 0.1338 0.048(12) Uiso calc R 1 . .
C C13 0.7324(3) 0.7894(7) 0.1818(2) 0.0467(10) Uani d . 1 . .
C C14 0.8170(3) 0.7548(7) 0.1249(2) 0.0451(10) Uani d . 1 . .
C C15 0.9075(3) 0.6987(9) 0.1759(3) 0.0614(13) Uani d . 1 . .
H H15A 0.9065 0.5453 0.1900 0.065(14) Uiso calc R 1 . .
H H15B 0.9711 0.7299 0.1516 0.054(13) Uiso calc R 1 . .
C C16 0.8957(4) 0.8428(10) 0.2437(3) 0.0687(15) Uani d . 1 . .
H H16A 0.9453 0.9608 0.2436 0.10(2) Uiso calc R 1 . .
H H16B 0.9070 0.7585 0.2896 0.060(14) Uiso calc R 1 . .
C C17 0.7863(3) 0.9366(8) 0.2401(2) 0.0512(11) Uani d . 1 A .
H H17 0.7902 1.0830 0.2177 0.035(10) Uiso calc R 1 . .
C C18 0.7023(4) 0.5780(9) 0.2181(3) 0.0637(14) Uani d . 1 . .
H H18A 0.7607 0.5159 0.2447 0.080(17) Uiso calc R 1 . .
H H18B 0.6777 0.4775 0.1800 0.071(16) Uiso calc R 1 . .
H H18C 0.6493 0.6054 0.2529 0.074(16) Uiso calc R 1 . .
C C19 0.6679(3) 0.3633(7) -0.0689(3) 0.0500(11) Uani d . 1 . .
H H19A 0.7328 0.2953 -0.0574 0.067(14) Uiso calc R 1 . .
H H19B 0.6475 0.3339 -0.1204 0.13(3) Uiso calc R 1 . .
H H19C 0.6177 0.3055 -0.0362 0.073(15) Uiso calc R 1 . .
C C20 0.7437(4) 0.9634(9) 0.3168(3) 0.0654(14) Uani d D 1 . .
H H20 0.7504 0.8259 0.3451 0.064(14) Uiso calc R 1 A .
C C21 0.6335(4) 1.0365(10) 0.3135(3) 0.0634(13) Uani d . 1 A .
H H21A 0.6106 1.0571 0.3638 0.083(17) Uiso calc R 1 . .
H H21B 0.5922 0.9269 0.2884 0.079(17) Uiso calc R 1 . .
H H21C 0.6276 1.1720 0.2863 0.080(17) Uiso calc R 1 . .
C C22a 0.8064(12) 1.145(3) 0.3575(8) 0.069(4) Uani d PDU 0.657(12) A -1
H H22A 0.7904 1.2862 0.3351 0.082 Uiso calc PR 0.657(12) A -1
H H22B 0.8790 1.1177 0.3531 0.082 Uiso calc PR 0.657(12) A -1
C C23a 0.7765(14) 1.143(3) 0.4466(7) 0.129(7) Uani d PDU 0.657(12) A -1
H H23A 0.7040 1.1692 0.4518 0.155 Uiso calc PR 0.657(12) A -1
H H23B 0.7944 1.0041 0.4702 0.155 Uiso calc PR 0.657(12) A -1
C C24a 0.8406(11) 1.331(3) 0.4817(6) 0.161(8) Uani d PDU 0.657(12) A -1
H H24A 0.9112 1.2977 0.4715 0.193 Uiso calc PR 0.657(12) A -1
H H24B 0.8229 1.4605 0.4524 0.193 Uiso calc PR 0.657(12) A -1
C C25a 0.8403(9) 1.394(2) 0.5563(6) 0.096(4) Uani d PDU 0.657(12) A -1
H H25A 0.7691 1.3984 0.5716 0.116 Uiso calc PR 0.657(12) A -1
C C26a 0.8955(11) 1.231(2) 0.6033(5) 0.121(5) Uani d PDU 0.657(12) A -1
H H26A 0.8640 1.0900 0.5962 0.182 Uiso calc PR 0.657(12) A -1
H H26B 0.8932 1.2722 0.6555 0.182 Uiso calc PR 0.657(12) A -1
H H26C 0.9655 1.2235 0.5889 0.182 Uiso calc PR 0.657(12) A -1
C C27a 0.887(2) 1.619(3) 0.5704(11) 0.165(10) Uani d PDU 0.657(12) A -1
H H27A 0.9589 1.6136 0.5624 0.248 Uiso calc PR 0.657(12) A -1
H H27B 0.8756 1.6632 0.6214 0.248 Uiso calc PR 0.657(12) A -1
H H27C 0.8552 1.7232 0.5362 0.248 Uiso calc PR 0.657(12) A -1
C C22b 0.810(3) 1.083(5) 0.3720(17) 0.084(12) Uani d PDU 0.343(12) A -2
H H22C 0.8675 0.9837 0.3803 0.101 Uiso calc PR 0.343(12) A -2
H H22D 0.8370 1.2018 0.3422 0.101 Uiso calc PR 0.343(12) A -2
C C23b 0.802(2) 1.168(4) 0.4343(11) 0.068(7) Uani d PDU 0.343(12) A -2
H H23C 0.8151 1.0510 0.4704 0.081 Uiso calc PR 0.343(12) A -2
H H23D 0.7298 1.2028 0.4373 0.081 Uiso calc PR 0.343(12) A -2
C C24b 0.8592(19) 1.369(3) 0.4670(11) 0.090(8) Uani d PDU 0.343(12) A -2
H H24C 0.9315 1.3350 0.4723 0.109 Uiso calc PR 0.343(12) A -2
H H24D 0.8510 1.4901 0.4320 0.109 Uiso calc PR 0.343(12) A -2
C C25b 0.822(2) 1.432(6) 0.5390(16) 0.177(17) Uani d PDU 0.343(12) A -2
H H25B 0.8097 1.2939 0.5651 0.213 Uiso calc PR 0.343(12) A -2
C C26b 0.902(3) 1.544(7) 0.5861(16) 0.145(13) Uani d PDU 0.343(12) A -2
H H26D 0.9656 1.4676 0.5825 0.217 Uiso calc PR 0.343(12) A -2
H H26E 0.8821 1.5446 0.6377 0.217 Uiso calc PR 0.343(12) A -2
H H26F 0.9094 1.6917 0.5689 0.217 Uiso calc PR 0.343(12) A -2
C C27b 0.723(2) 1.538(6) 0.5325(19) 0.197(15) Uani d PDU 0.343(12) A -2
H H27D 0.6741 1.4544 0.5593 0.295 Uiso calc PR 0.343(12) A -2
H H27E 0.7015 1.5483 0.4803 0.295 Uiso calc PR 0.343(12) A -2
H H27F 0.7279 1.6829 0.5538 0.295 Uiso calc PR 0.343(12) A -2
C C28 0.8430(3) 0.9627(7) 0.0834(2) 0.0478(11) Uani d . 1 . .
H H28A 0.8639 1.0734 0.1192 0.072 Uiso calc R 1 . .
H H28B 0.7839 1.0124 0.0546 0.072 Uiso calc R 1 . .
H H28C 0.8976 0.9343 0.0502 0.072 Uiso calc R 1 . .
C C29 0.8547(3) 0.8879(8) -0.1987(3) 0.0586(12) Uani d . 1 . .
H H29A 0.9194 0.8201 -0.1865 0.088 Uiso calc R 1 . .
H H29B 0.8496 1.0227 -0.1712 0.088 Uiso calc R 1 . .
H H29C 0.8493 0.9176 -0.2518 0.088 Uiso calc R 1 . .
C C30 0.7826(4) 0.5253(8) -0.2203(3) 0.0574(12) Uani d . 1 . .
H H30A 0.8480 0.4627 -0.2067 0.086 Uiso calc R 1 . .
H H30B 0.7789 0.5550 -0.2735 0.086 Uiso calc R 1 . .
H H30C 0.7295 0.4243 -0.2080 0.086 Uiso calc R 1 . .
C C31 0.6055(4) 1.0228(11) -0.3080(3) 0.0696(15) Uani d . 1 . .
C C32 0.5914(5) 1.0061(15) -0.3902(3) 0.100(2) Uani d . 1 . .
H H32A 0.5786 1.1490 -0.4111 0.150 Uiso calc R 1 . .
H H32B 0.5344 0.9121 -0.4024 0.150 Uiso calc R 1 . .
H H32C 0.6521 0.9463 -0.4111 0.150 Uiso calc R 1 . .

loop_
_atom_site_aniso_label
_atom_site_aniso_U_11
_atom_site_aniso_U_22
_atom_site_aniso_U_33
_atom_site_aniso_U_12
_atom_site_aniso_U_13
_atom_site_aniso_U_23
O1 0.0509(18) 0.065(2) 0.063(2) 0.0031(17) 0.0019(15) -0.0006(16)
O2 0.073(3) 0.067(3) 0.104(3) 0.017(2) -0.005(2) 0.011(2)
O3 0.0399(18) 0.061(2) 0.090(2) 0.0182(17) 0.0104(15) 0.0111(18)
O4 0.0361(16) 0.0538(19) 0.075(2) -0.0136(14) 0.0160(13) -0.0107(16)
C1 0.027(2) 0.037(2) 0.072(3) -0.0017(18) 0.0021(18) -0.008(2)
C2 0.035(2) 0.047(3) 0.071(3) 0.000(2) -0.0014(19) -0.009(2)
C3 0.041(2) 0.046(3) 0.064(3) -0.002(2) 0.000(2) -0.007(2)
C4 0.033(2) 0.042(2) 0.069(3) -0.0008(19) 0.0062(18) -0.005(2)
C5 0.030(2) 0.033(2) 0.068(3) -0.0032(18) 0.0065(17) -0.005(2)
C6 0.027(2) 0.046(3) 0.074(3) -0.0018(18) 0.0073(19) -0.009(2)
C7 0.030(2) 0.034(2) 0.075(3) 0.0024(19) 0.0088(19) -0.001(2)
C8 0.035(2) 0.031(2) 0.069(3) 0.0039(17) 0.0097(18) 0.004(2)
C9 0.0230(19) 0.034(2) 0.069(3) -0.0048(16) 0.0077(17) 0.0004(19)
C10 0.029(2) 0.036(2) 0.069(3) -0.0026(17) 0.0074(18) -0.005(2)
C11 0.028(2) 0.048(3) 0.070(3) 0.0002(19) 0.0001(19) -0.007(2)
C12 0.033(2) 0.050(3) 0.066(3) 0.0056(19) 0.0006(19) -0.008(2)
C13 0.039(2) 0.040(2) 0.062(3) 0.0036(19) 0.0028(19) 0.002(2)
C14 0.027(2) 0.044(2) 0.065(3) 0.0036(18) 0.0014(18) 0.004(2)
C15 0.042(3) 0.068(3) 0.073(3) 0.018(2) -0.007(2) 0.007(3)
C16 0.051(3) 0.081(4) 0.073(3) 0.019(3) -0.014(2) 0.001(3)
C17 0.044(2) 0.054(3) 0.056(3) 0.003(2) -0.0052(19) 0.002(2)
C18 0.063(3) 0.054(3) 0.076(3) 0.003(3) 0.017(3) 0.011(3)
C19 0.035(2) 0.034(2) 0.082(3) -0.0033(18) 0.006(2) -0.006(2)
C20 0.067(3) 0.072(3) 0.056(3) 0.017(3) -0.001(2) 0.007(3)
C21 0.059(3) 0.069(3) 0.063(3) 0.002(3) 0.004(2) -0.006(3)
C22a 0.052(6) 0.106(10) 0.046(6) 0.011(7) -0.015(4) 0.013(6)
C23a 0.115(13) 0.221(18) 0.049(6) 0.066(11) -0.021(7) -0.032(9)
C24a 0.062(7) 0.33(2) 0.089(8) 0.014(12) -0.019(7) -0.081(12)
C25a 0.072(7) 0.122(11) 0.095(7) 0.009(7) 0.013(5) 0.001(7)
C26a 0.143(11) 0.143(11) 0.076(6) 0.037(9) -0.015(6) -0.016(7)
C27a 0.21(2) 0.161(14) 0.128(15) -0.058(15) 0.000(13) 0.024(12)
C22b 0.092(16) 0.096(19) 0.061(16) 0.049(14) -0.040(12) -0.031(16)
C23b 0.053(11) 0.052(10) 0.099(16) -0.016(9) 0.027(10) 0.009(9)
C24b 0.102(17) 0.050(10) 0.117(15) -0.037(10) -0.034(12) 0.035(9)
C25b 0.19(3) 0.12(3) 0.22(3) -0.04(2) -0.01(2) -0.04(2)
C26b 0.13(2) 0.21(3) 0.087(15) -0.10(2) -0.016(14) 0.041(18)
C27b 0.136(18) 0.17(3) 0.28(3) -0.025(19) 0.023(18) -0.03(2)
C28 0.038(2) 0.040(2) 0.066(3) -0.0056(19) 0.0006(19) -0.002(2)
C29 0.043(2) 0.060(3) 0.073(3) -0.006(2) 0.007(2) 0.000(2)
C30 0.049(3) 0.050(3) 0.073(3) 0.002(2) 0.008(2) -0.013(2)
C31 0.048(3) 0.074(4) 0.086(4) -0.006(3) -0.004(3) 0.012(3)
C32 0.086(4) 0.135(6) 0.080(4) 0.016(5) -0.005(3) 0.013(4)

loop_
_atom_type_symbol
_atom_type_description
_atom_type_scat_dispersion_real
_atom_type_scat_dispersion_imag
_atom_type_scat_source
C C 0.0033 0.0016 'International Tables Vol C Tables 4.2.6.8 and 6.1.1.4'
H H 0.0000 0.0000 'International Tables Vol C Tables 4.2.6.8 and 6.1.1.4'
O O 0.0106 0.0060 'International Tables Vol C Tables 4.2.6.8 and 6.1.1.4'

loop_
_geom_angle_atom_site_label_1
_geom_angle_atom_site_label_2
_geom_angle_atom_site_label_3
_geom_angle
C31 O1 C3 115.8(4)
C11 O4 C9 61.8(3)
C2 C1 C10 113.5(3)
C2 C1 H1A 108.9
C10 C1 H1A 108.9
C2 C1 H1B 108.9
C10 C1 H1B 108.9
H1A C1 H1B 107.7
C1 C2 C3 108.5(3)
C1 C2 H2A 110.0
C3 C2 H2A 110.0
C1 C2 H2B 110.0
C3 C2 H2B 110.0
H2A C2 H2B 108.4
O1 C3 C2 109.3(3)
O1 C3 C4 109.2(3)
C2 C3 C4 113.0(4)
O1 C3 H3 108.4
C2 C3 H3 108.4
C4 C3 H3 108.4
C30 C4 C3 110.5(4)
C30 C4 C29 107.2(4)
C3 C4 C29 107.8(4)
C30 C4 C5 114.7(4)
C3 C4 C5 107.6(3)
C29 C4 C5 108.8(3)
C6 C5 C4 111.8(3)
C6 C5 C10 111.1(4)
C4 C5 C10 116.9(3)
C6 C5 H5 105.3
C4 C5 H5 105.3
C10 C5 H5 105.3
C7 C6 C5 116.6(3)
C7 C6 H6A 108.1
C5 C6 H6A 108.1
C7 C6 H6B 108.1
C5 C6 H6B 108.1
H6A C6 H6B 107.3
O3 C7 C6 119.7(4)
O3 C7 C8 118.5(4)
C6 C7 C8 121.7(4)
C7 C8 C9 115.0(4)
C7 C8 C14 110.5(3)
C9 C8 C14 110.4(3)
C7 C8 H8 106.8
C9 C8 H8 106.8
C14 C8 H8 106.8
O4 C9 C11 59.1(3)
O4 C9 C10 112.0(3)
C11 C9 C10 122.4(4)
O4 C9 C8 112.4(3)
C11 C9 C8 117.6(4)
C10 C9 C8 117.4(3)
C9 C10 C1 110.8(3)
C9 C10 C19 106.1(4)
C1 C10 C19 109.7(4)
C9 C10 C5 108.1(3)
C1 C10 C5 108.4(4)
C19 C10 C5 113.8(3)
O4 C11 C9 59.1(3)
O4 C11 C12 117.1(4)
C9 C11 C12 124.4(4)
O4 C11 H11 114.8
C9 C11 H11 114.8
C12 C11 H11 114.8
C11 C12 C13 114.4(4)
C11 C12 H12A 108.7
C13 C12 H12A 108.7
C11 C12 H12B 108.7
C13 C12 H12B 108.7
H12A C12 H12B 107.6
C18 C13 C12 109.7(4)
C18 C13 C17 109.7(4)
C12 C13 C17 115.8(4)
C18 C13 C14 111.7(4)
C12 C13 C14 108.2(3)
C17 C13 C14 101.5(3)
C15 C14 C28 107.3(4)
C15 C14 C8 115.8(4)
C28 C14 C8 108.5(3)
C15 C14 C13 101.9(3)
C28 C14 C13 112.6(3)
C8 C14 C13 110.7(3)
C16 C15 C14 104.3(4)
C16 C15 H15A 110.9
C14 C15 H15A 110.9
C16 C15 H15B 110.9
C14 C15 H15B 110.9
H15A C15 H15B 108.9
C15 C16 C17 107.9(4)
C15 C16 H16A 110.1
C17 C16 H16A 110.1
C15 C16 H16B 110.1
C17 C16 H16B 110.1
H16A C16 H16B 108.4
C20 C17 C13 120.2(4)
C20 C17 C16 112.2(4)
C13 C17 C16 102.5(4)
C20 C17 H17 107.1
C13 C17 H17 107.1
C16 C17 H17 107.1
C13 C18 H18A 109.5
C13 C18 H18B 109.5
H18A C18 H18B 109.5
C13 C18 H18C 109.5
H18A C18 H18C 109.5
H18B C18 H18C 109.5
C10 C19 H19A 109.5
C10 C19 H19B 109.5
H19A C19 H19B 109.5
C10 C19 H19C 109.5
H19A C19 H19C 109.5
H19B C19 H19C 109.5
C22b C20 C17 115.1(16)
C22b C20 C21 114.8(14)
C17 C20 C21 112.6(4)
C17 C20 C22a 107.1(7)
C21 C20 C22a 107.3(8)
C22b C20 H20 92.6
C17 C20 H20 109.9
C21 C20 H20 109.9
C22a C20 H20 109.9
C20 C21 H21A 109.5
C20 C21 H21B 109.5
H21A C21 H21B 109.5
C20 C21 H21C 109.5
H21A C21 H21C 109.5
H21B C21 H21C 109.5
C20 C22a C23a 107.7(11)
C20 C22a H22A 110.2
C23a C22a H22A 110.2
C20 C22a H22B 110.2
C23a C22a H22B 110.2
H22A C22a H22B 108.5
C24a C23a C22a 103.8(12)
C24a C23a H23A 111.0
C22a C23a H23A 111.0
C24a C23a H23B 111.0
C22a C23a H23B 111.0
H23A C23a H23B 109.0
C25a C24a C23a 125.2(13)
C25a C24a H24A 106.0
C23a C24a H24A 106.0
C25a C24a H24B 106.0
C23a C24a H24B 106.0
H24A C24a H24B 106.3
C24a C25a C26a 109.5(11)
C24a C25a C27a 113.3(13)
C26a C25a C27a 109.6(11)
C24a C25a H25A 108.1
C26a C25a H25A 108.1
C27a C25a H25A 108.1
C23b C22b C20 137(3)
C23b C22b H22C 102.9
C20 C22b H22C 102.9
C23b C22b H22D 102.9
C20 C22b H22D 102.9
H22C C22b H22D 105.1
C22b C23b C24b 128(2)
C22b C23b H23C 105.3
C24b C23b H23C 105.3
C22b C23b H23D 105.3
C24b C23b H23D 105.3
H23C C23b H23D 106.0
C25b C24b C23b 112.0(16)
C25b C24b H24C 109.2
C23b C24b H24C 109.2
C25b C24b H24D 109.2
C23b C24b H24D 109.2
H24C C24b H24D 107.9
C24b C25b C27b 112(2)
C24b C25b C26b 112.1(19)
C27b C25b C26b 117(2)
C24b C25b H25B 104.9
C27b C25b H25B 104.9
C26b C25b H25B 104.9
C25b C26b H26D 109.5
C25b C26b H26E 109.5
H26D C26b H26E 109.5
C25b C26b H26F 109.5
H26D C26b H26F 109.5
H26E C26b H26F 109.5
C25b C27b H27D 109.5
C25b C27b H27E 109.5
H27D C27b H27E 109.5
C25b C27b H27F 109.5
H27D C27b H27F 109.5
H27E C27b H27F 109.5
C14 C28 H28A 109.5
C14 C28 H28B 109.5
H28A C28 H28B 109.5
C14 C28 H28C 109.5
H28A C28 H28C 109.5
H28B C28 H28C 109.5
C4 C29 H29A 109.5
C4 C29 H29B 109.5
H29A C29 H29B 109.5
C4 C29 H29C 109.5
H29A C29 H29C 109.5
H29B C29 H29C 109.5
C4 C30 H30A 109.5
C4 C30 H30B 109.5
H30A C30 H30B 109.5
C4 C30 H30C 109.5
H30A C30 H30C 109.5
H30B C30 H30C 109.5
O2 C31 O1 124.6(5)
O2 C31 C32 124.3(6)
O1 C31 C32 111.0(6)
C31 C32 H32A 109.5
C31 C32 H32B 109.5
H32A C32 H32B 109.5
C31 C32 H32C 109.5
H32A C32 H32C 109.5
H32B C32 H32C 109.5

loop_
_geom_bond_atom_site_label_1
_geom_bond_atom_site_label_2
_geom_bond_distance
O1 C31 1.341(7)
O1 C3 1.459(5)
O2 C31 1.203(7)
O3 C7 1.212(5)
O4 C11 1.453(6)
O4 C9 1.454(5)
C1 C2 1.510(6)
C1 C10 1.539(6)
C1 H1A 0.9900
C1 H1B 0.9900
C2 C3 1.512(6)
C2 H2A 0.9900
C2 H2B 0.9900
C3 C4 1.538(6)
C3 H3 1.0000
C4 C30 1.538(7)
C4 C29 1.546(6)
C4 C5 1.558(6)
C5 C6 1.531(6)
C5 C10 1.560(6)
C5 H5 1.0000
C6 C7 1.494(6)
C6 H6A 0.9900
C6 H6B 0.9900
C7 C8 1.521(6)
C8 C9 1.543(6)
C8 C14 1.555(6)
C8 H8 1.0000
C9 C11 1.492(6)
C9 C10 1.535(6)
C10 C19 1.554(7)
C11 C12 1.493(6)
C11 H11 1.0000
C12 C13 1.538(6)
C12 H12A 0.9900
C12 H12B 0.9900
C13 C18 1.533(7)
C13 C17 1.555(6)
C13 C14 1.572(6)
C14 C15 1.535(6)
C14 C28 1.544(7)
C15 C16 1.534(7)
C15 H15A 0.9900
C15 H15B 0.9900
C16 C17 1.573(6)
C16 H16A 0.9900
C16 H16B 0.9900
C17 C20 1.531(7)
C17 H17 1.0000
C18 H18A 0.9800
C18 H18B 0.9800
C18 H18C 0.9800
C19 H19A 0.9800
C19 H19B 0.9800
C19 H19C 0.9800
C20 C22b 1.510(17)
C20 C21 1.540(7)
C20 C22a 1.573(12)
C20 H20 1.0000
C21 H21A 0.9800
C21 H21B 0.9800
C21 H21C 0.9800
C22a C23a 1.68(2)
C22a H22A 0.9900
C22a H22B 0.9900
C23a C24a 1.572(16)
C23a H23A 0.9900
C23a H23B 0.9900
C24a C25a 1.407(12)
C24a H24A 0.9900
C24a H24B 0.9900
C25a C26a 1.504(15)
C25a C27a 1.550(15)
C25a H25A 1.0000
C26a H26A 0.9800
C26a H26B 0.9800
C26a H26C 0.9800
C27a H27A 0.9800
C27a H27B 0.9800
C27a H27C 0.9800
C22b C23b 1.25(3)
C22b H22C 0.9900
C22b H22D 0.9900
C23b C24b 1.571(16)
C23b H23C 0.9900
C23b H23D 0.9900
C24b C25b 1.47(2)
C24b H24C 0.9900
C24b H24D 0.9900
C25b C27b 1.48(2)
C25b C26b 1.508(19)
C25b H25B 1.0000
C26b H26D 0.9800
C26b H26E 0.9800
C26b H26F 0.9800
C27b H27D 0.9800
C27b H27E 0.9800
C27b H27F 0.9800
C28 H28A 0.9800
C28 H28B 0.9800
C28 H28C 0.9800
C29 H29A 0.9800
C29 H29B 0.9800
C29 H29C 0.9800
C30 H30A 0.9800
C30 H30B 0.9800
C30 H30C 0.9800
C31 C32 1.497(8)
C32 H32A 0.9800
C32 H32B 0.9800
C32 H32C 0.9800

loop_
_geom_hbond_atom_site_label_D
_geom_hbond_atom_site_label_H
_geom_hbond_atom_site_label_A
_geom_hbond_site_symmetry_A
_geom_hbond_distance_DH
_geom_hbond_distance_HA
_geom_hbond_distance_DA
_geom_hbond_angle_DHA
C6 H6B O3 2_755 0.99 2.36 3.300(9) 159
C18 H18B O4 . 0.98 2.38 3.072(9) 128
C19 H19C O4 . 0.98 2.43 2.882(8) 107
C29 H29C O1 . 0.98 2.56 2.930(8) 102
C30 H30B O1 . 0.98 2.46 2.836(9) 102

loop_
_geom_torsion_atom_site_label_1
_geom_torsion_atom_site_label_2
_geom_torsion_atom_site_label_3
_geom_torsion_atom_site_label_4
_geom_torsion
_geom_torsion_publ_flag
C10 C1 C2 C3 -61.0(5) ?
C31 O1 C3 C2 83.3(5) ?
C31 O1 C3 C4 -152.7(4) ?
C1 C2 C3 O1 -175.6(3) ?
C1 C2 C3 C4 62.6(5) ?
O1 C3 C4 C30 -51.5(5) ?
C2 C3 C4 C30 70.4(5) ?
O1 C3 C4 C29 65.4(4) ?
C2 C3 C4 C29 -172.8(4) ?
O1 C3 C4 C5 -177.4(3) ?
C2 C3 C4 C5 -55.5(4) ?
C30 C4 C5 C6 55.2(5) ?
C3 C4 C5 C6 178.6(3) ?
C29 C4 C5 C6 -64.8(5) ?
C30 C4 C5 C10 -74.5(5) ?
C3 C4 C5 C10 49.0(5) ?
C29 C4 C5 C10 165.5(4) ?
C4 C5 C6 C7 -170.2(3) ?
C10 C5 C6 C7 -37.6(5) y
C5 C6 C7 O3 177.1(4) ?
C5 C6 C7 C8 -2.1(6) y
O3 C7 C8 C9 -163.4(4) ?
C6 C7 C8 C9 15.8(6) y
O3 C7 C8 C14 70.8(5) ?
C6 C7 C8 C14 -110.0(4) ?
C11 O4 C9 C10 -115.5(4) ?
C11 O4 C9 C8 109.7(4) ?
C7 C8 C9 O4 143.8(3) ?
C14 C8 C9 O4 -90.4(4) ?
C7 C8 C9 C11 -150.5(4) ?
C14 C8 C9 C11 -24.6(5) ?
C7 C8 C9 C10 11.7(5) y
C14 C8 C9 C10 137.5(4) ?
O4 C9 C10 C1 59.4(4) ?
C11 C9 C10 C1 -7.0(5) ?
C8 C9 C10 C1 -168.2(3) ?
O4 C9 C10 C19 -59.5(4) ?
C11 C9 C10 C19 -126.0(4) ?
C8 C9 C10 C19 72.8(4) ?
O4 C9 C10 C5 178.1(3) ?
C11 C9 C10 C5 111.7(4) ?
C8 C9 C10 C5 -49.5(5) y
C2 C1 C10 C9 171.2(3) ?
C2 C1 C10 C19 -72.0(5) ?
C2 C1 C10 C5 52.8(5) ?
C6 C5 C10 C9 62.1(4) y
C4 C5 C10 C9 -167.9(3) ?
C6 C5 C10 C1 -177.7(3) ?
C4 C5 C10 C1 -47.7(5) ?
C6 C5 C10 C19 -55.4(5) ?
C4 C5 C10 C19 74.6(5) ?
C9 O4 C11 C12 -115.7(4) ?
C10 C9 C11 O4 97.9(4) ?
C8 C9 C11 O4 -100.9(4) ?
O4 C9 C11 C12 103.5(5) ?
C10 C9 C11 C12 -158.6(4) ?
C8 C9 C11 C12 2.6(6) ?
O4 C11 C12 C13 57.5(5) ?
C9 C11 C12 C13 -12.2(6) ?
C11 C12 C13 C18 -79.9(5) ?
C11 C12 C13 C17 155.3(4) ?
C11 C12 C13 C14 42.2(5) ?
C7 C8 C14 C15 -59.3(5) ?
C9 C8 C14 C15 172.3(4) ?
C7 C8 C14 C28 61.4(4) ?
C9 C8 C14 C28 -67.0(4) ?
C7 C8 C14 C13 -174.7(3) ?
C9 C8 C14 C13 57.0(4) ?
C18 C13 C14 C15 -69.6(5) ?
C12 C13 C14 C15 169.6(4) ?
C17 C13 C14 C15 47.3(4) ?
C18 C13 C14 C28 175.8(4) ?
C12 C13 C14 C28 55.0(4) ?
C17 C13 C14 C28 -67.3(4) ?
C18 C13 C14 C8 54.2(5) ?
C12 C13 C14 C8 -66.6(4) ?
C17 C13 C14 C8 171.1(3) ?
C28 C14 C15 C16 81.0(5) ?
C8 C14 C15 C16 -157.6(4) ?
C13 C14 C15 C16 -37.4(5) ?
C14 C15 C16 C17 13.9(6) ?
C18 C13 C17 C20 -44.8(5) ?
C12 C13 C17 C20 80.1(5) ?
C14 C13 C17 C20 -163.0(4) ?
C18 C13 C17 C16 80.4(4) ?
C12 C13 C17 C16 -154.7(4) ?
C14 C13 C17 C16 -37.8(4) ?
C15 C16 C17 C20 145.7(5) ?
C15 C16 C17 C13 15.4(5) ?
C13 C17 C20 C22b 171.3(15) ?
C16 C17 C20 C22b 50.9(15) ?
C13 C17 C20 C21 -54.6(6) ?
C16 C17 C20 C21 -175.0(5) ?
C13 C17 C20 C22a -172.2(7) ?
C16 C17 C20 C22a 67.3(8) ?
C22b C20 C22a C23a -48(6) ?
C17 C20 C22a C23a -169.0(10) ?
C21 C20 C22a C23a 70.0(12) ?
C20 C22a C23a C24a -178.8(12) ?
C22a C23a C24a C25a 179.3(15) ?
C23a C24a C25a C26a 73.4(18) ?
C23a C24a C25a C27a -164.0(17) ?
C17 C20 C22b C23b 167(4) ?
C21 C20 C22b C23b 34(5) ?
C22a C20 C22b C23b 101(8) ?
C20 C22b C23b C24b -149(3) ?
C22b C23b C24b C25b 175(3) ?
C23b C24b C25b C27b -74(3) ?
C23b C24b C25b C26b 153(3) ?
C3 O1 C31 O2 6.6(7) ?
C3 O1 C31 C32 -171.7(4) ?
